data_7115258
loop_
_publ_author_name
'Wu, He-Ping'
'Janiak, Christoph'
'Uehlin, Lars'
'Kl\"ufers, Peter'
'Mayer, Peter'

_publ_section_title
;
 2,2&#x2032;-Bi-1,6-naphthyridine metal complexes: a new ligand and a
 novel 2 \\times 2 inclined interpenetration of (4,4) nets or formation of
 helicoidal chains&#x2020;
;
_journal_issue 23
_journal_name_full 'Chemical Communications'
_journal_page_first 2637
_journal_paper_doi 10.1039/a807522k
_journal_year 1998
_chemical_compound_source 'crystal provided by C. Janiak, Uni FR'
_chemical_formula_moiety 'B F4, 0.5(C H2 Cl2), Cu, C16 N4 H10, C2 H3 N'
_chemical_formula_sum 'C18.5 H14 B Cl Cu F4 N5'
_chemical_formula_weight 492.146
_chemical_name_common 'Cu-BNP-CH3CN-BF4, Nr. 0946'
_chemical_name_systematic
;2,2'-Di(1,6-naphthyridine)-acetonitrile-copper(I)tetrafluoroborate
dichloromethane (2:1)
;
_space_group_IT_number 15
_symmetry_cell_setting monoclinic
_symmetry_Int_Tables_number 15
_symmetry_space_group_name_Hall '-C 2yc'
_symmetry_space_group_name_H-M 'C 1 2/c 1'
_atom_sites_solution_hydrogens geom
_atom_sites_solution_primary direct
_atom_sites_solution_secondary difmap
_audit_block_code Cu_bnp_BF4_c104_jan
_audit_creation_date 03-Sep-98
_audit_creation_method 'form98_1/compatible with shelxl97-2'
_cell_angle_alpha 90.00
_cell_angle_beta 100.771(9)
_cell_angle_gamma 90.00
_cell_formula_units_Z 8
_cell_length_a 22.4063(16)
_cell_length_b 8.1045(4)
_cell_length_c 22.5896(18)
_cell_measurement_reflns_used 5000
_cell_measurement_temperature 200(2)
_cell_measurement_theta_max 25.9
_cell_measurement_theta_min 1.8
_cell_volume 4029.8(5)
_computing_cell_refinement 'Stoe IPDS software'
_computing_data_collection 'Stoe IPDS software'
_computing_data_reduction 'Stoe IPDS software'
_computing_molecular_graphics
;ORTEP (M. N. Burnett, C. K. Johnson, ORTEP-III: Oak Ridge Thermal 
Ellipsoid
 Plot Program for Crystal Structure Illustrations, Oak Ridge National
 Laboratory Report ORNL-6895, 1996). Windows version (L. J. Farrugia, 
Univ.
 Glasgow) used --- SCHAKAL (E. Keller, University of  Freiburg 
(Breisgau),
 Germany, 1995).
;
_computing_publication_material
;PLATON (A. L. Spek, Acta Crystallogr, Sect. A, 1990, 46, C34, 1995 
version).
--- T.B.Cohen, Pure Appl. Chem. 1996,68,2339-2359 (atomic masses).
;
_computing_structure_refinement 'SHELXL-97 (G. M. Sheldrick. University of G\"ottingen, 97-2 version)'
_computing_structure_solution 'SHELXS-97 (G. M. Sheldrick. University of G\"ottingen, Germany, 1997)'
_diffrn_ambient_temperature 200(2)
_diffrn_measured_fraction_theta_full .977
_diffrn_measured_fraction_theta_max .977
_diffrn_measurement_device 'image-plate area detector'
_diffrn_measurement_device_type 'Stoe IPDS'
_diffrn_measurement_method 'area detection'
_diffrn_radiation_collimation '0.5 mm collimator'
_diffrn_radiation_monochromator graphite
_diffrn_radiation_source 'fine-focus sealed tube'
_diffrn_radiation_type MoK\a
_diffrn_radiation_wavelength 0.71073
_diffrn_reflns_av_R_equivalents 0.0372
_diffrn_reflns_av_sigmaI/netI 0.0492
_diffrn_reflns_limit_h_max 27
_diffrn_reflns_limit_h_min -27
_diffrn_reflns_limit_k_max 9
_diffrn_reflns_limit_k_min -7
_diffrn_reflns_limit_l_max 24
_diffrn_reflns_limit_l_min -27
_diffrn_reflns_number 10377
_diffrn_reflns_theta_full 25.81
_diffrn_reflns_theta_max 25.81
_diffrn_reflns_theta_min 1.84
_exptl_absorpt_coefficient_mu 1.269
_exptl_absorpt_correction_T_max 0.8648
_exptl_absorpt_correction_T_min 0.7563
_exptl_absorpt_correction_type numerical
_exptl_absorpt_process_details 'X-RED, Revision 1.06, May 1996'
_exptl_crystal_colour 'red, blue, dichroitic'
_exptl_crystal_density_diffrn 1.6224(2)
_exptl_crystal_density_method 'not measured'
_exptl_crystal_description block
_exptl_crystal_F_000 1976
_exptl_crystal_size_max 0.25
_exptl_crystal_size_mid 0.17
_exptl_crystal_size_min 0.12
_refine_diff_density_max .631
_refine_diff_density_min -.441
_refine_diff_density_rms .069
_refine_ls_extinction_method none
_refine_ls_goodness_of_fit_ref 0.910
_refine_ls_hydrogen_treatment mixed
_refine_ls_matrix_type full
_refine_ls_number_parameters 357
_refine_ls_number_reflns 3792
_refine_ls_number_restraints 1
_refine_ls_restrained_S_all 0.910
_refine_ls_R_factor_all 0.0551
_refine_ls_R_factor_gt 0.0358
_refine_ls_shift/su_max 0.000
_refine_ls_shift/su_mean 0.000
_refine_ls_structure_factor_coef Fsqd
_refine_ls_weighting_scheme calc
_refine_ls_wR_factor_gt 0.0797
_refine_ls_wR_factor_ref 0.0844
_reflns_number_gt 2754
_reflns_number_total 3792
_reflns_threshold_expression >2sigma(I)
_cod_data_source_file 807522k.txt
_cod_data_source_block c104
_cod_depositor_comments
;
The following automatic conversions were performed:
'_atom_site_symetry_multiplicity' tag replaced with
'_atom_site_symmetry_multiplicity'.

Automatic conversion script
Id: cif_correct_tags 1440 2010-10-19 06:21:57Z saulius 
;
_cod_original_sg_symbol_H-M 'C 2/c'
_cod_original_formula_sum 'C18.50 H14 B Cl Cu F4 N5'
_cod_database_code 7115258
_diffr_source_type 'Spellman DF4 Series'
_diffr_source_power 2.00_kW
_diffr_source_voltage 50_kV
_diffr_source_current 40_mA
_kl_diffrn_detector_area_phi_start 0.0
_kl_diffrn_detector_area_phi_end 136.0
_kl_diffrn_detector_area_phi_incr 0.8
_kl_diffrn_detector_area_expos_time 4.00_min
_kl_diffrn_detector_area_plate_dist 70.0_mm
_kl_diffrn_detector_area_eff_mos_spread 0.005
_kl_diffrn_detector_area_profile_funct dynamic
_kl_diffrn_detector_area_profile_min 11
_kl_diffrn_detector_area_profile_max 19

loop_
_symmetry_equiv_pos_as_xyz
'x, y, z'
'-x, y, -z+1/2'
'x+1/2, y+1/2, z'
'-x+1/2, y+1/2, -z+1/2'
'-x, -y, -z'
'x, -y, z-1/2'
'-x+1/2, -y+1/2, -z'
'x+1/2, -y+1/2, z-1/2'

loop_
_atom_site_label
_atom_site_type_symbol
_atom_site_fract_x
_atom_site_fract_y
_atom_site_fract_z
_atom_site_U_iso_or_equiv
_atom_site_adp_type
_atom_site_occupancy
_atom_site_symmetry_multiplicity
_atom_site_calc_flag
_atom_site_refinement_flags
Cu Cu 0.197452(12) 0.61533(4) 0.108476(13) 0.02887(11) Uani 1 1 d .
N1 N 0.27243(8) 0.7580(3) 0.14427(9) 0.0242(5) Uani 1 1 d .
C2 C 0.32123(10) 0.7210(3) 0.12163(11) 0.0251(5) Uani 1 1 d .
C3 C 0.38065(11) 0.7605(4) 0.15093(12) 0.0328(6) Uani 1 1 d .
H3 H 0.4126(13) 0.733(4) 0.1333(13) 0.029(7) Uiso 1 1 d .
C4 C 0.38926(11) 0.8357(4) 0.20579(12) 0.0335(7) Uani 1 1 d .
H4 H 0.4276(14) 0.864(4) 0.2248(14) 0.043(8) Uiso 1 1 d .
C5 C 0.34254(11) 0.9417(4) 0.28950(12) 0.0301(6) Uani 1 1 d .
H5 H 0.3795(13) 0.964(4) 0.3114(13) 0.033(7) Uiso 1 1 d .
N6 N 0.29515(9) 0.9712(3) 0.31464(9) 0.0283(5) Uani 1 1 d .
C7 C 0.23878(11) 0.9326(4) 0.28210(12) 0.0285(6) Uani 1 1 d .
H7 H 0.2029(13) 0.948(4) 0.3015(13) 0.037(8) Uiso 1 1 d .
C8 C 0.22964(10) 0.8676(4) 0.22593(12) 0.0284(6) Uani 1 1 d .
H8 H 0.1881(12) 0.840(4) 0.2038(13) 0.032(7) Uiso 1 1 d .
C9 C 0.28015(10) 0.8327(3) 0.19931(11) 0.0246(6) Uani 1 1 d .
C10 C 0.33856(10) 0.8723(4) 0.23201(11) 0.0270(5) Uani 1 1 d .
N1' N 0.25255(8) 0.5676(3) 0.04866(9) 0.0246(5) Uani 1 1 d .
C2' C 0.30877(10) 0.6270(4) 0.06395(10) 0.0256(5) Uani 1 1 d .
C3' C 0.35374(12) 0.6016(4) 0.02870(12) 0.0322(6) Uani 1 1 d .
H3' H 0.3899(13) 0.647(4) 0.0413(13) 0.036(8) Uiso 1 1 d .
C4' C 0.33992(12) 0.5141(4) -0.02320(12) 0.0346(7) Uani 1 1 d .
H4' H 0.3698(12) 0.496(4) -0.0461(13) 0.030(7) Uiso 1 1 d .
C5' C 0.26168(13) 0.3602(4) -0.09507(12) 0.0353(6) Uani 1 1 d .
H5' H 0.2927(12) 0.338(4) -0.1189(13) 0.032(7) Uiso 1 1 d .
N6' N 0.20667(11) 0.3042(3) -0.11279(10) 0.0398(6) Uani 1 1 d .
C7' C 0.16590(13) 0.3354(4) -0.07639(13) 0.0392(7) Uani 1 1 d .
H7' H 0.1257(15) 0.291(4) -0.0913(16) 0.053(10) Uiso 1 1 d .
C8' C 0.17876(12) 0.4191(4) -0.02340(12) 0.0340(7) Uani 1 1 d .
H8' H 0.1504(13) 0.438(4) -0.0011(14) 0.034(8) Uiso 1 1 d .
C9' C 0.23801(11) 0.4816(3) -0.00441(11) 0.0261(5) Uani 1 1 d .
C10' C 0.28071(11) 0.4513(4) -0.04111(11) 0.0286(6) Uani 1 1 d .
N11 N 0.11240(9) 0.6657(3) 0.08813(10) 0.0351(6) Uani 1 1 d .
C21 C 0.06156(12) 0.6798(4) 0.07999(14) 0.0399(7) Uani 1 1 d .
C31 C -0.00422(14) 0.6954(6) 0.0709(2) 0.0688(12) Uani 1 1 d .
H31A H -0.0219 0.5902 0.0804 0.103 Uiso 1 1 calc R
H31B H -0.0201 0.7246 0.0288 0.103 Uiso 1 1 calc R
H31C H -0.0149 0.7819 0.0974 0.103 Uiso 1 1 calc R
Cl Cl 0.56539(7) 0.3105(2) 0.27675(7) 0.1148(5) Uani 1 1 d .
C C 0.5000 0.4275(9) 0.2500 0.0791(18) Uani 1 2 d SD
H H 0.5090(19) 0.490(5) 0.2162(14) 0.095 Uiso 1 1 d D
B B 0.45886(19) 0.7044(7) 0.3880(2) 0.0634(13) Uani 1 1 d .
F1 F 0.4755(5) 0.809(2) 0.3474(7) 0.075(3) Uani 0.591(8) 1 d P
F2 F 0.4229(4) 0.7785(12) 0.4200(4) 0.097(3) Uani 0.591(8) 1 d P
F3 F 0.5013(3) 0.6157(11) 0.4198(4) 0.112(4) Uani 0.591(8) 1 d P
F4 F 0.4150(3) 0.5882(8) 0.3550(3) 0.117(3) Uani 0.591(8) 1 d P
F5 F 0.5093(3) 0.7863(16) 0.4364(3) 0.104(4) Uani 0.409(8) 1 d P
F6 F 0.4822(8) 0.5591(16) 0.3911(8) 0.157(7) Uani 0.409(8) 1 d P
F7 F 0.4731(10) 0.778(4) 0.3387(11) 0.106(9) Uani 0.409(8) 1 d P
F8 F 0.4114(4) 0.7495(19) 0.4066(7) 0.131(8) Uani 0.409(8) 1 d P

loop_
_atom_site_aniso_label
_atom_site_aniso_U_11
_atom_site_aniso_U_22
_atom_site_aniso_U_33
_atom_site_aniso_U_23
_atom_site_aniso_U_13
_atom_site_aniso_U_12
Cu 0.02219(15) 0.0426(2) 0.02250(16) 0.00134(16) 0.00588(10) -0.00151(15)
N1 0.0246(9) 0.0288(12) 0.0201(10) 0.0014(9) 0.0062(8) -0.0004(9)
C2 0.0253(12) 0.0280(15) 0.0233(12) 0.0028(11) 0.0076(9) 0.0011(10)
C3 0.0225(12) 0.0481(19) 0.0297(14) -0.0043(13) 0.0098(10) 0.0004(12)
C4 0.0233(12) 0.047(2) 0.0295(14) -0.0041(13) 0.0040(10) 0.0004(11)
C5 0.0218(12) 0.0399(17) 0.0274(13) 0.0006(12) 0.0015(10) 0.0029(11)
N6 0.0283(10) 0.0340(14) 0.0231(10) -0.0018(10) 0.0064(8) 0.0035(9)
C7 0.0235(12) 0.0342(17) 0.0298(13) -0.0020(11) 0.0100(10) -0.0015(10)
C8 0.0218(11) 0.0345(16) 0.0299(13) -0.0036(12) 0.0076(9) 0.0002(11)
C9 0.0245(11) 0.0293(15) 0.0207(12) 0.0018(10) 0.0060(9) 0.0014(10)
C10 0.0245(11) 0.0327(16) 0.0243(12) -0.0004(12) 0.0058(9) 0.0020(11)
N1' 0.0254(10) 0.0296(13) 0.0193(10) 0.0024(9) 0.0052(8) 0.0029(8)
C2' 0.0270(11) 0.0307(15) 0.0198(11) 0.0026(11) 0.0060(9) 0.0019(11)
C3' 0.0294(13) 0.0392(17) 0.0307(14) -0.0021(13) 0.0129(10) -0.0052(12)
C4' 0.0366(14) 0.0418(19) 0.0300(14) -0.0023(13) 0.0179(12) 0.0003(13)
C5' 0.0456(15) 0.0350(19) 0.0268(13) -0.0003(12) 0.0108(11) 0.0037(13)
N6' 0.0455(14) 0.0445(16) 0.0274(12) -0.0051(11) 0.0021(10) 0.0030(11)
C7' 0.0364(14) 0.046(2) 0.0326(15) -0.0052(13) -0.0011(12) 0.0006(13)
C8' 0.0285(12) 0.046(2) 0.0266(13) -0.0015(12) 0.0027(11) 0.0017(12)
C9' 0.0309(12) 0.0253(15) 0.0219(12) 0.0047(11) 0.0043(9) 0.0042(10)
C10' 0.0358(13) 0.0274(15) 0.0232(12) 0.0027(11) 0.0068(10) 0.0014(11)
N11 0.0276(11) 0.0447(16) 0.0339(12) 0.0057(11) 0.0078(9) 0.0011(10)
C21 0.0319(15) 0.049(2) 0.0389(16) 0.0023(14) 0.0079(12) -0.0002(13)
C31 0.0284(15) 0.090(3) 0.086(3) -0.004(2) 0.0072(16) 0.0068(17)
Cl 0.1055(9) 0.1279(14) 0.1148(11) 0.0379(10) 0.0304(8) 0.0341(9)
C 0.083(4) 0.083(5) 0.069(4) 0.000 0.010(3) 0.000
B 0.055(2) 0.073(4) 0.067(3) 0.024(3) 0.024(2) 0.022(2)
F1 0.033(3) 0.095(4) 0.101(9) 0.045(5) 0.024(4) 0.008(3)
F2 0.137(7) 0.080(4) 0.087(4) -0.012(4) 0.056(4) 0.019(4)
F3 0.055(3) 0.127(9) 0.152(7) 0.083(7) 0.012(3) 0.034(4)
F4 0.130(5) 0.127(5) 0.097(4) -0.029(4) 0.031(4) -0.068(4)
F5 0.077(4) 0.169(11) 0.068(4) -0.015(5) 0.015(3) 0.005(5)
F6 0.218(18) 0.051(5) 0.196(15) -0.012(7) 0.023(12) 0.022(8)
F7 0.065(7) 0.20(2) 0.048(5) 0.046(9) 0.010(4) 0.033(9)
F8 0.025(3) 0.196(15) 0.186(13) 0.148(12) 0.051(5) 0.039(5)

loop_
_atom_type_symbol
_atom_type_description
_atom_type_scat_dispersion_real
_atom_type_scat_dispersion_imag
_atom_type_scat_source
Cu Cu .3201 1.2651 'International Tables Vol C Tables 4.2.6.8 and 6.1.1.4'
N N .0061 .0033 'International Tables Vol C Tables 4.2.6.8 and 6.1.1.4'
C C .0033 .0016 'International Tables Vol C Tables 4.2.6.8 and 6.1.1.4'
H H .0000 .0000 'International Tables Vol C Tables 4.2.6.8 and 6.1.1.4'
Cl Cl .1484 .1585 'International Tables Vol C Tables 4.2.6.8 and 6.1.1.4'
B B .0013 .0007 'International Tables Vol C Tables 4.2.6.8 and 6.1.1.4'
F F .0171 .0103 'International Tables Vol C Tables 4.2.6.8 and 6.1.1.4'

loop_
_exptl_crystal_face_index_h
_exptl_crystal_face_index_k
_exptl_crystal_face_index_l
_exptl_crystal_face_perp_dist
1 0 0 0.069
-1 0 0 0.052
-1 -1 3 0.133
0 -2 -3 0.100
-1 2 -4 0.078
-1 1 4 0.096

loop_
_geom_angle_atom_site_label_1
_geom_angle_atom_site_label_2
_geom_angle_atom_site_label_3
_geom_angle
_geom_angle_site_symmetry_1
_geom_angle_site_symmetry_3
N11 Cu N1' 125.53(9) . .
N11 Cu N6 103.94(9) . 4_545
N1' Cu N6 119.11(9) . 4_545
N11 Cu N1 132.09(10) . .
N1' Cu N1 79.45(8) . .
N6 Cu N1 93.17(8) 4_545 .
C2 N1 C9 118.6(2) . .
C2 N1 Cu 112.95(17) . .
C9 N1 Cu 123.91(16) . .
N1 C2 C3 122.9(2) . .
N1 C2 C2' 114.8(2) . .
C3 C2 C2' 122.2(2) . .
C4 C3 C2 119.3(2) . .
C3 C4 C10 119.3(2) . .
N6 C5 C10 123.7(2) . .
C5 N6 C7 117.6(2) . .
C5 N6 Cu 121.24(18) . 4
C7 N6 Cu 119.87(17) . 4
C8 C7 N6 123.6(2) . .
C7 C8 C9 119.1(2) . .
N1 C9 C8 120.2(2) . .
N1 C9 C10 121.6(2) . .
C8 C9 C10 118.1(2) . .
C5 C10 C4 123.9(2) . .
C5 C10 C9 117.9(2) . .
C4 C10 C9 118.2(2) . .
C2' N1' C9' 117.9(2) . .
C2' N1' Cu 114.93(16) . .
C9' N1' Cu 127.13(16) . .
N1' C2' C3' 122.8(2) . .
N1' C2' C2 115.2(2) . .
C3' C2' C2 122.1(2) . .
C4' C3' C2' 119.5(2) . .
C3' C4' C10' 119.2(2) . .
N6' C5' C10' 124.0(3) . .
C5' N6' C7' 116.9(2) . .
C8' C7' N6' 124.7(3) . .
C7' C8' C9' 118.7(3) . .
N1' C9' C10' 122.0(2) . .
N1' C9' C8' 120.3(2) . .
C10' C9' C8' 117.7(2) . .
C9' C10' C4' 118.5(2) . .
C9' C10' C5' 118.1(2) . .
C4' C10' C5' 123.4(2) . .
C21 N11 Cu 172.0(3) . .
N11 C21 C31 178.5(4) . .
Cl C Cl 114.6(5) 2_655 .

loop_
_geom_bond_atom_site_label_1
_geom_bond_atom_site_label_2
_geom_bond_distance
_geom_bond_site_symmetry_2
Cu N11 1.919(2) .
Cu N1' 2.031(2) .
Cu N6 2.074(2) 4_545
Cu N1 2.075(2) .
N1 C2 1.325(3) .
N1 C9 1.364(3) .
C2 C3 1.409(3) .
C2 C2' 1.490(4) .
C3 C4 1.362(4) .
C4 C10 1.408(4) .
C5 N6 1.316(3) .
C5 C10 1.403(4) .
N6 C7 1.373(3) .
N6 Cu 2.074(2) 4
C7 C8 1.354(4) .
C8 C9 1.406(3) .
C9 C10 1.414(3) .
N1' C2' 1.333(3) .
N1' C9' 1.372(3) .
C2' C3' 1.411(3) .
C3' C4' 1.356(4) .
C4' C10' 1.408(4) .
C5' N6' 1.304(4) .
C5' C10' 1.421(4) .
N6' C7' 1.362(4) .
C7' C8' 1.359(4) .
C8' C9' 1.411(4) .
C9' C10' 1.400(4) .
N11 C21 1.125(3) .
C21 C31 1.455(4) .
Cl C 1.755(4) .
C Cl 1.755(4) 2_655
B F8 1.268(10) .
B F6 1.285(14) .
B F3 1.296(7) .
B F2 1.324(8) .
B F1 1.351(13) .
B F7 1.35(2) .
B F4 1.461(7) .
B F5 1.567(10) .
